data_7045955
loop_
_publ_author_name
'Cao, Jiapeng'
'Xiong, Yao'
'Luo, Ximing'
'Chen, Lu'
'Shi, Jie'
'Zhou, Mengjie'
'Xu, Yan'

_publ_section_title
;
 A pair of new chiral polyoxovanadates with decent NLO properties.
;
_journal_issue 17
_journal_name_full 'Dalton transactions (Cambridge, England : 2003)'
_journal_page_first 6054
_journal_page_last 6058
_journal_paper_doi 10.1039/c8dt00631h
_journal_volume 47
_journal_year 2018
_chemical_absolute_configuration L
_chemical_formula_sum 'C20 H40 N4 O20 V4'
_chemical_formula_weight 860.32
_space_group_crystal_system orthorhombic
_space_group_IT_number 20
_space_group_name_Hall 'C 2c 2'
_space_group_name_H-M_alt 'C 2 2 21'
_symmetry_space_group_name_Hall 'C 2c 2'
_symmetry_space_group_name_H-M 'C 2 2 21'
_atom_sites_solution_hydrogens geom
_audit_creation_method SHELXL-2014/7
_audit_update_record
;
2018-03-22 deposited with the CCDC.
2018-03-29 downloaded from the CCDC.
;
_cell_angle_alpha 90
_cell_angle_beta 90
_cell_angle_gamma 90
_cell_formula_units_Z 4
_cell_length_a 9.9327(10)
_cell_length_b 14.9115(14)
_cell_length_c 21.658(2)
_cell_measurement_reflns_used 2799
_cell_measurement_temperature 296(2)
_cell_measurement_theta_max 23.96
_cell_measurement_theta_min 2.48
_cell_volume 3207.8(5)
_computing_cell_refinement 'SAINT (Bruker, 2005)'
_computing_data_collection 'APEX2 (Bruker, 2005)'
_computing_data_reduction SAINT
_computing_molecular_graphics SHELXTL
_computing_publication_material SHELXTL
_computing_structure_refinement 'SHELXL-2014/7 (Sheldrick, 2014)'
_computing_structure_solution 'SHELXL-2014/7 (Sheldrick, 2014)'
_diffrn_ambient_temperature 296(2)
_diffrn_measured_fraction_theta_full 0.999
_diffrn_measured_fraction_theta_max 0.949
_diffrn_measurement_device_type 'Bruker Apex2 CCD'
_diffrn_measurement_method '\w scans'
_diffrn_radiation_type MoK\a
_diffrn_radiation_wavelength 0.71073
_diffrn_reflns_av_R_equivalents 0.0560
_diffrn_reflns_av_unetI/netI 0.0494
_diffrn_reflns_Laue_measured_fraction_full 0.999
_diffrn_reflns_Laue_measured_fraction_max 0.949
_diffrn_reflns_limit_h_max 12
_diffrn_reflns_limit_h_min -12
_diffrn_reflns_limit_k_max 17
_diffrn_reflns_limit_k_min -17
_diffrn_reflns_limit_l_max 25
_diffrn_reflns_limit_l_min -26
_diffrn_reflns_number 12092
_diffrn_reflns_point_group_measured_fraction_full 0.999
_diffrn_reflns_point_group_measured_fraction_max 0.921
_diffrn_reflns_theta_full 25.242
_diffrn_reflns_theta_max 26.918
_diffrn_reflns_theta_min 1.881
_exptl_absorpt_coefficient_mu 1.220
_exptl_absorpt_correction_T_max 0.867
_exptl_absorpt_correction_T_min 0.838
_exptl_absorpt_correction_type multi-scan
_exptl_absorpt_process_details '(SADABS; Sheldrick, 2003)'
_exptl_crystal_colour yellowish-brown
_exptl_crystal_density_diffrn 1.781
_exptl_crystal_description Block
_exptl_crystal_F_000 1760
_exptl_crystal_size_max 0.150
_exptl_crystal_size_mid 0.130
_exptl_crystal_size_min 0.120
_refine_diff_density_max 0.266
_refine_diff_density_min -0.257
_refine_diff_density_rms 0.058
_refine_ls_abs_structure_details
;
 Flack x determined using 1042 quotients [(I+)-(I-)]/[(I+)+(I-)]
 (Parsons, Flack and Wagner, Acta Cryst. B69 (2013) 249-259).
;
_refine_ls_abs_structure_Flack -0.038(16)
_refine_ls_extinction_method none
_refine_ls_goodness_of_fit_ref 0.992
_refine_ls_hydrogen_treatment constr
_refine_ls_matrix_type full
_refine_ls_number_parameters 218
_refine_ls_number_reflns 3205
_refine_ls_number_restraints 0
_refine_ls_restrained_S_all 0.992
_refine_ls_R_factor_all 0.0446
_refine_ls_R_factor_gt 0.0339
_refine_ls_shift/su_max 0.001
_refine_ls_shift/su_mean 0.000
_refine_ls_structure_factor_coef Fsqd
_refine_ls_weighting_details 'w=1/[\s^2^(Fo^2^)+(0.0370P)^2^] where P=(Fo^2^+2Fc^2^)/3'
_refine_ls_weighting_scheme calc
_refine_ls_wR_factor_gt 0.0703
_refine_ls_wR_factor_ref 0.0743
_reflns_Friedel_coverage 0.730
_reflns_Friedel_fraction_full 0.998
_reflns_Friedel_fraction_max 0.885
_reflns_number_gt 2765
_reflns_number_total 3205
_reflns_threshold_expression 'I > 2\s(I)'
_cod_data_source_file c8dt00631h2.cif
_cod_data_source_block a01_CCDC1
_cod_depositor_comments 'Adding full bibliography for 7045954--7045955.cif.'
_cod_database_code 7045955
_shelx_shelxl_version_number 2014/7
_shelx_space_group_comment
;
The symmetry employed for this shelxl refinement is uniquely defined
by the following loop, which should always be used as a source of
symmetry information in preference to the above space-group names.
They are only intended as comments.
;
_shelx_estimated_absorpt_t_min 0.838
_shelx_estimated_absorpt_t_max 0.867

loop_
_space_group_symop_operation_xyz
'x, y, z'
'-x, -y, z+1/2'
'-x, y, -z+1/2'
'x, -y, -z'
'x+1/2, y+1/2, z'
'-x+1/2, -y+1/2, z+1/2'
'-x+1/2, y+1/2, -z+1/2'
'x+1/2, -y+1/2, -z'

loop_
_atom_site_label
_atom_site_type_symbol
_atom_site_fract_x
_atom_site_fract_y
_atom_site_fract_z
_atom_site_U_iso_or_equiv
_atom_site_adp_type
_atom_site_occupancy
_atom_site_site_symmetry_order
_atom_site_calc_flag
_atom_site_refinement_flags_posn
_atom_site_refinement_flags_adp
_atom_site_refinement_flags_occupancy
V1 V 0.13730(7) 0.26682(5) 0.29030(3) 0.02579(18) Uani 1 1 d . . .
V2 V 0.13509(8) 0.41197(5) 0.19347(3) 0.02804(19) Uani 1 1 d . . .
O11 O 0.2247(3) 0.3114(2) 0.22522(13) 0.0292(7) Uani 1 1 d . . .
O10 O 0.0000 0.3971(3) 0.2500 0.0300(10) Uani 1 2 d S T P
O3 O -0.2463(3) 0.3767(2) 0.38231(15) 0.0374(8) Uani 1 1 d . . .
O9 O 0.0115(3) 0.29377(18) 0.35648(13) 0.0275(7) Uani 1 1 d . . .
O8 O 0.2153(3) 0.4937(2) 0.22269(15) 0.0412(8) Uani 1 1 d . . .
O4 O 0.2599(3) 0.4158(2) 0.43834(15) 0.0391(8) Uani 1 1 d . . .
O5 O -0.0419(3) 0.4691(2) 0.36982(14) 0.0351(8) Uani 1 1 d . . .
O7 O 0.0000 0.2115(2) 0.2500 0.0260(9) Uani 1 2 d S T P
O6 O 0.2235(3) 0.1828(2) 0.31305(15) 0.0376(8) Uani 1 1 d . . .
O2 O 0.2443(3) 0.3574(2) 0.34370(14) 0.0348(8) Uani 1 1 d . . .
C4 C 0.1986(5) 0.3733(3) 0.3974(2) 0.0290(10) Uani 1 1 d . . .
N2 N -0.3838(4) 0.2080(2) 0.37459(16) 0.0357(9) Uani 1 1 d . . .
H2B H -0.3280 0.2594 0.3628 0.043 Uiso 1 1 calc R U .
O1 O -0.2156(4) 0.3473(3) 0.48241(16) 0.0685(13) Uani 1 1 d . . .
N1 N -0.0887(4) 0.0465(3) 0.38581(18) 0.0369(10) Uani 1 1 d . . .
H1A H -0.1393 -0.0020 0.4057 0.044 Uiso 1 1 calc R U .
C8 C -0.1886(5) 0.1101(3) 0.3575(2) 0.0404(12) Uani 1 1 d . . .
H8A H -0.1413 0.1624 0.3420 0.048 Uiso 1 1 calc R U .
H8B H -0.2322 0.0810 0.3228 0.048 Uiso 1 1 calc R U .
C7 C -0.4558(5) 0.1770(4) 0.3187(2) 0.0541(15) Uani 1 1 d . . .
H7A H -0.5115 0.2245 0.3032 0.081 Uiso 1 1 calc R U .
H7B H -0.3915 0.1601 0.2877 0.081 Uiso 1 1 calc R U .
H7C H -0.5109 0.1262 0.3289 0.081 Uiso 1 1 calc R U .
C6 C -0.4846(6) 0.2399(4) 0.4203(3) 0.0659(17) Uani 1 1 d . . .
H6A H -0.4391 0.2602 0.4568 0.099 Uiso 1 1 calc R U .
H6B H -0.5353 0.2885 0.4028 0.099 Uiso 1 1 calc R U .
H6C H -0.5444 0.1917 0.4307 0.099 Uiso 1 1 calc R U .
C1 C -0.1778(5) 0.3781(3) 0.4333(2) 0.0385(12) Uani 1 1 d . . .
C3 C 0.0599(5) 0.3369(3) 0.40956(19) 0.0290(10) Uani 1 1 d . . .
H3A H 0.0617 0.2951 0.4445 0.035 Uiso 1 1 calc R U .
C2 C -0.0358(5) 0.4158(3) 0.4233(2) 0.0352(11) Uani 1 1 d . . .
H2A H -0.0054 0.4506 0.4591 0.042 Uiso 1 1 calc R U .
C9 C 0.0007(6) 0.0868(4) 0.4328(3) 0.0578(15) Uani 1 1 d . . .
H9A H 0.0610 0.0419 0.4483 0.087 Uiso 1 1 calc R U .
H9B H 0.0518 0.1345 0.4144 0.087 Uiso 1 1 calc R U .
H9C H -0.0526 0.1102 0.4660 0.087 Uiso 1 1 calc R U .
C5 C -0.2940(5) 0.1398(3) 0.4028(2) 0.0446(13) Uani 1 1 d . . .
H5A H -0.3468 0.0885 0.4158 0.054 Uiso 1 1 calc R U .
H5B H -0.2507 0.1650 0.4390 0.054 Uiso 1 1 calc R U .
C10 C -0.0068(6) 0.0061(4) 0.3344(3) 0.0520(14) Uani 1 1 d . . .
H10A H -0.0660 -0.0198 0.3043 0.078 Uiso 1 1 calc R U .
H10B H 0.0469 0.0519 0.3153 0.078 Uiso 1 1 calc R U .
H10C H 0.0510 -0.0396 0.3509 0.078 Uiso 1 1 calc R U .

loop_
_atom_site_aniso_label
_atom_site_aniso_U_11
_atom_site_aniso_U_22
_atom_site_aniso_U_33
_atom_site_aniso_U_23
_atom_site_aniso_U_13
_atom_site_aniso_U_12
V1 0.0239(4) 0.0229(4) 0.0306(4) 0.0003(3) 0.0015(3) 0.0003(3)
V2 0.0292(4) 0.0239(4) 0.0310(4) 0.0006(3) 0.0062(4) -0.0022(4)
O11 0.0256(16) 0.0307(16) 0.0312(17) -0.0010(13) 0.0023(13) 0.0015(14)
O10 0.032(2) 0.025(2) 0.032(2) 0.000 0.0078(19) 0.000
O3 0.0324(19) 0.045(2) 0.0344(18) 0.0035(16) 0.0072(15) -0.0001(15)
O9 0.0267(16) 0.0281(17) 0.0276(16) -0.0036(13) 0.0016(13) -0.0044(14)
O8 0.0465(19) 0.0346(19) 0.042(2) -0.0048(15) 0.0050(16) -0.0120(16)
O4 0.044(2) 0.037(2) 0.0360(18) -0.0009(16) -0.0029(15) -0.0155(16)
O5 0.0418(19) 0.0269(17) 0.0367(18) -0.0023(14) 0.0040(15) -0.0012(15)
O7 0.028(2) 0.020(2) 0.031(2) 0.000 -0.0006(18) 0.000
O6 0.0351(17) 0.0307(17) 0.047(2) 0.0066(15) -0.0062(15) 0.0058(15)
O2 0.0308(18) 0.039(2) 0.0347(18) -0.0014(15) 0.0022(15) -0.0093(15)
C4 0.034(2) 0.021(2) 0.032(2) 0.004(2) -0.003(2) -0.005(2)
N2 0.031(2) 0.034(2) 0.041(2) 0.0090(17) -0.0022(18) -0.0011(18)
O1 0.049(2) 0.121(4) 0.035(2) 0.019(2) 0.0084(18) -0.006(3)
N1 0.031(2) 0.032(2) 0.047(2) 0.0064(19) 0.0012(18) -0.0028(18)
C8 0.041(3) 0.039(3) 0.041(3) 0.007(2) -0.002(2) 0.001(2)
C7 0.042(3) 0.073(4) 0.048(3) 0.004(3) -0.006(3) -0.005(3)
C6 0.050(3) 0.089(5) 0.058(4) 0.000(3) 0.008(3) 0.019(3)
C1 0.038(3) 0.047(3) 0.031(3) -0.004(2) 0.005(2) 0.009(2)
C3 0.034(3) 0.026(3) 0.026(2) 0.0033(19) -0.0006(19) -0.0053(19)
C2 0.041(3) 0.036(3) 0.029(2) -0.005(2) 0.003(2) 0.000(2)
C9 0.060(4) 0.056(4) 0.058(3) 0.007(3) -0.015(3) -0.016(3)
C5 0.049(3) 0.045(3) 0.039(3) 0.012(2) 0.003(2) 0.004(3)
C10 0.040(3) 0.047(3) 0.069(4) 0.003(3) 0.011(3) 0.004(3)

loop_
_atom_type_symbol
_atom_type_description
_atom_type_scat_dispersion_real
_atom_type_scat_dispersion_imag
_atom_type_scat_source
C C 0.0033 0.0016 'International Tables Vol C Tables 4.2.6.8 and 6.1.1.4'
H H 0.0000 0.0000 'International Tables Vol C Tables 4.2.6.8 and 6.1.1.4'
N N 0.0061 0.0033 'International Tables Vol C Tables 4.2.6.8 and 6.1.1.4'
O O 0.0106 0.0060 'International Tables Vol C Tables 4.2.6.8 and 6.1.1.4'
V V 0.3005 0.5294 'International Tables Vol C Tables 4.2.6.8 and 6.1.1.4'

loop_
_geom_angle_atom_site_label_1
_geom_angle_atom_site_label_2
_geom_angle_atom_site_label_3
_geom_angle
_geom_angle_site_symmetry_1
_geom_angle_site_symmetry_3
O6 V1 O11 106.01(16) . .
O6 V1 O7 101.25(16) . .
O11 V1 O7 98.91(11) . .
O6 V1 O9 106.25(15) . .
O11 V1 O9 144.92(14) . .
O7 V1 O9 88.02(9) . .
O6 V1 O2 93.68(15) . .
O11 V1 O2 87.04(12) . .
O7 V1 O2 161.64(12) . .
O9 V1 O2 77.48(12) . .
O8 V2 O10 101.23(15) . .
O8 V2 O5 101.05(16) . 3
O10 V2 O5 100.58(11) . 3
O8 V2 O11 103.25(16) . .
O10 V2 O11 90.32(13) . .
O5 V2 O11 150.81(13) 3 .
O8 V2 O3 104.22(15) . 3
O10 V2 O3 154.28(14) . 3
O5 V2 O3 78.21(13) 3 3
O11 V2 O3 80.35(13) . 3
V1 O11 V2 110.92(15) . .
V2 O10 V2 166.1(2) . 3
C1 O3 V2 113.3(3) . 3
C3 O9 V1 118.6(3) . .
C2 O5 V2 111.7(3) . 3
V1 O7 V1 126.0(2) . 3
C4 O2 V1 116.7(3) . .
O4 C4 O2 124.8(4) . .
O4 C4 C3 120.4(4) . .
O2 C4 C3 114.8(4) . .
C7 N2 C5 114.4(4) . .
C7 N2 C6 108.6(4) . .
C5 N2 C6 110.5(4) . .
C7 N2 H2B 107.7 . .
C5 N2 H2B 107.7 . .
C6 N2 H2B 107.7 . .
C9 N1 C8 114.9(4) . .
C9 N1 C10 110.3(4) . .
C8 N1 C10 108.0(4) . .
C9 N1 H1A 107.8 . .
C8 N1 H1A 107.8 . .
C10 N1 H1A 107.8 . .
C5 C8 N1 112.4(4) . .
C5 C8 H8A 109.1 . .
N1 C8 H8A 109.1 . .
C5 C8 H8B 109.1 . .
N1 C8 H8B 109.1 . .
H8A C8 H8B 107.9 . .
N2 C7 H7A 109.5 . .
N2 C7 H7B 109.5 . .
H7A C7 H7B 109.5 . .
N2 C7 H7C 109.5 . .
H7A C7 H7C 109.5 . .
H7B C7 H7C 109.5 . .
N2 C6 H6A 109.5 . .
N2 C6 H6B 109.5 . .
H6A C6 H6B 109.5 . .
N2 C6 H6C 109.5 . .
H6A C6 H6C 109.5 . .
H6B C6 H6C 109.5 . .
O1 C1 O3 125.2(5) . .
O1 C1 C2 123.0(5) . .
O3 C1 C2 111.5(4) . .
O9 C3 C4 109.7(3) . .
O9 C3 C2 107.3(4) . .
C4 C3 C2 108.9(4) . .
O9 C3 H3A 110.3 . .
C4 C3 H3A 110.3 . .
C2 C3 H3A 110.3 . .
O5 C2 C1 106.5(4) . .
O5 C2 C3 107.4(3) . .
C1 C2 C3 108.3(4) . .
O5 C2 H2A 111.5 . .
C1 C2 H2A 111.5 . .
C3 C2 H2A 111.5 . .
N1 C9 H9A 109.5 . .
N1 C9 H9B 109.5 . .
H9A C9 H9B 109.5 . .
N1 C9 H9C 109.5 . .
H9A C9 H9C 109.5 . .
H9B C9 H9C 109.5 . .
N2 C5 C8 110.7(4) . .
N2 C5 H5A 109.5 . .
C8 C5 H5A 109.5 . .
N2 C5 H5B 109.5 . .
C8 C5 H5B 109.5 . .
H5A C5 H5B 108.1 . .
N1 C10 H10A 109.5 . .
N1 C10 H10B 109.5 . .
H10A C10 H10B 109.5 . .
N1 C10 H10C 109.5 . .
H10A C10 H10C 109.5 . .
H10B C10 H10C 109.5 . .

loop_
_geom_bond_atom_site_label_1
_geom_bond_atom_site_label_2
_geom_bond_distance
_geom_bond_site_symmetry_2
V1 O6 1.595(3) .
V1 O11 1.784(3) .
V1 O7 1.8168(18) .
V1 O9 1.944(3) .
V1 O2 2.071(3) .
V2 O8 1.588(3) .
V2 O10 1.8300(8) .
V2 O5 1.861(3) 3
V2 O11 1.874(3) .
V2 O3 2.047(3) 3
O10 V2 1.8300(8) 3
O3 C1 1.297(5) .
O3 V2 2.047(3) 3
O9 C3 1.402(5) .
O4 C4 1.248(5) .
O5 C2 1.406(5) .
O5 V2 1.861(3) 3
O7 V1 1.8168(18) 3
O2 C4 1.271(5) .
C4 C3 1.504(6) .
N2 C7 1.480(6) .
N2 C5 1.483(6) .
N2 C6 1.487(6) .
N2 H2B 0.9800 .
O1 C1 1.218(5) .
N1 C9 1.477(6) .
N1 C8 1.504(6) .
N1 C10 1.505(6) .
N1 H1A 0.9800 .
C8 C5 1.500(7) .
C8 H8A 0.9700 .
C8 H8B 0.9700 .
C7 H7A 0.9600 .
C7 H7B 0.9600 .
C7 H7C 0.9600 .
C6 H6A 0.9600 .
C6 H6B 0.9600 .
C6 H6C 0.9600 .
C1 C2 1.534(7) .
C3 C2 1.542(6) .
C3 H3A 0.9800 .
C2 H2A 0.9800 .
C9 H9A 0.9600 .
C9 H9B 0.9600 .
C9 H9C 0.9600 .
C5 H5A 0.9700 .
C5 H5B 0.9700 .
C10 H10A 0.9600 .
C10 H10B 0.9600 .
C10 H10C 0.9600 .
